data_4100290
loop_
_publ_author_name
'Daniel, Charles'
'Hartl, Hans'

_publ_section_title
;
 Neutral and Cationic V^IV^/V^V^ Mixed-Valence Alkoxo-polyoxovanadium Clusters
 [V~6~O~7~(OR)~12~]^n+^(R = --CH~3~, --C~2~H~5~): Structural, Cyclovoltammetric
 and IR-Spectroscopic Investigations on Mixed Valency in a Hexanuclear Core
;
_journal_coden_ASTM JACSAT
_journal_issue 40
_journal_name_full 'Journal of the American Chemical Society'
_journal_page_first 13978
_journal_page_last 13987
_journal_paper_doi 10.1021/ja052902b
_journal_volume 127
_journal_year 2005
_chemical_formula_sum 'C26 H64 Cl16 O19 Sb2 V6'
_chemical_formula_weight 1797.11
_space_group_IT_number 2
_symmetry_cell_setting monoclinic
_symmetry_space_group_name_Hall '-P 1'
_symmetry_space_group_name_H-M 'P -1'
_cell_angle_alpha 109.445(3)
_cell_angle_beta 102.351(4)
_cell_angle_gamma 93.771(4)
_cell_formula_units_Z 1
_cell_length_a 11.1503(19)
_cell_length_b 11.584(2)
_cell_length_c 12.829(2)
_cell_measurement_temperature 173(2)
_cell_volume 1509.3(5)
_diffrn_ambient_temperature 173(2)
_exptl_crystal_density_diffrn 1.977
_cod_depositor_comments
;
 Updated bibliographic information.

 Antanas Vaitkus,
 2019-10-09
;
_cod_database_code 4100290

loop_
_symmetry_equiv_pos_as_xyz
'x, y, z'
'-x, -y, -z'

loop_
_atom_site_label
_atom_site_type_symbol
_atom_site_fract_x
_atom_site_fract_y
_atom_site_fract_z
_atom_site_U_iso_or_equiv
_atom_site_adp_type
_atom_site_occupancy
_atom_site_symmetry_multiplicity
_atom_site_calc_flag
_atom_site_refinement_flags
_atom_site_disorder_assembly
_atom_site_disorder_group
Sb1 Sb 0.860538(8) 0.917433(8) 0.692137(8) 0.01402(2) Uani 1 1 d . . .
V2 V 0.66183(2) 0.444858(19) -0.078019(18) 0.01047(4) Uani 1 1 d . . .
V1 V 0.62615(2) 0.667145(19) 0.137374(18) 0.01021(4) Uani 1 1 d . . .
V3 V 0.45219(2) 0.614651(19) -0.113332(18) 0.01014(4) Uani 1 1 d . . .
Cl6 Cl 1.07543(3) 0.99459(3) 0.75127(3) 0.02462(7) Uani 1 1 d . . .
Cl4 Cl 0.86230(4) 0.88360(4) 0.50071(3) 0.02550(8) Uani 1 1 d . . .
Cl3 Cl 0.81747(3) 1.12087(3) 0.71644(3) 0.02162(7) Uani 1 1 d . . .
Cl1 Cl 0.64546(3) 0.83980(3) 0.63259(4) 0.02855(8) Uani 1 1 d . . .
Cl2 Cl 0.85621(4) 0.95001(4) 0.88339(3) 0.02962(8) Uani 1 1 d . . .
Cl5 Cl 0.90852(3) 0.71544(3) 0.67097(3) 0.02186(7) Uani 1 1 d . . .
Cl1L Cl 0.68128(4) 0.20529(4) 0.43732(4) 0.03616(10) Uani 1 1 d . . .
Cl2L Cl 0.88930(4) 0.37402(4) 0.61368(4) 0.03553(10) Uani 1 1 d . . .
C321 C 0.72629(12) 0.23688(12) 0.00497(12) 0.0153(2) Uani 1 1 d . . .
H21A H 0.7596 0.2217 -0.0616 0.018 Uiso 1 1 calc R . .
H21B H 0.6614 0.1687 -0.0113 0.018 Uiso 1 1 calc R . .
C322 C 0.82818(13) 0.24318(14) 0.10648(13) 0.0203(3) Uani 1 1 d . . .
H22A H 0.8906 0.3129 0.1247 0.030 Uiso 1 1 calc R . .
H22B H 0.8648 0.1685 0.0884 0.030 Uiso 1 1 calc R . .
H22C H 0.7939 0.2521 0.1708 0.030 Uiso 1 1 calc R . .
C121 C 0.88001(12) 0.62946(14) 0.09537(12) 0.0186(3) Uani 1 1 d . . .
H31A H 0.9159 0.5569 0.1006 0.022 Uiso 1 1 calc R . .
H31B H 0.9010 0.6923 0.1712 0.022 Uiso 1 1 calc R . .
C122 C 0.93485(14) 0.67690(15) 0.01739(14) 0.0246(3) Uani 1 1 d . . .
H32A H 0.9183 0.6132 -0.0567 0.037 Uiso 1 1 calc R . .
H32B H 1.0229 0.7001 0.0483 0.037 Uiso 1 1 calc R . .
H32C H 0.8983 0.7477 0.0108 0.037 Uiso 1 1 calc R . .
C311 C 0.77267(13) 0.54862(13) 0.28745(12) 0.0180(3) Uani 1 1 d . . .
H41A H 0.8174 0.6321 0.3152 0.022 Uiso 1 1 calc R . .
H41B H 0.8206 0.4935 0.2439 0.022 Uiso 1 1 calc R . .
C312 C 0.76097(17) 0.51296(18) 0.38673(14) 0.0328(4) Uani 1 1 d . . .
H42A H 0.7164 0.5694 0.4318 0.049 Uiso 1 1 calc R . .
H42B H 0.8422 0.5161 0.4327 0.049 Uiso 1 1 calc R . .
H42C H 0.7167 0.4304 0.3596 0.049 Uiso 1 1 calc R . .
C211 C 0.47737(13) 0.74572(12) 0.30720(11) 0.0165(3) Uani 1 1 d . . .
H61A H 0.5351 0.7118 0.3531 0.020 Uiso 1 1 calc R . .
H61B H 0.3952 0.7269 0.3166 0.020 Uiso 1 1 calc R . .
C212 C 0.51323(15) 0.88363(13) 0.34887(14) 0.0240(3) Uani 1 1 d . . .
H62A H 0.5986 0.9028 0.3496 0.036 Uiso 1 1 calc R . .
H62B H 0.5025 0.9197 0.4247 0.036 Uiso 1 1 calc R . .
H62C H 0.4616 0.9166 0.2989 0.036 Uiso 1 1 calc R . .
C131 C 0.63445(13) 0.85331(12) 0.02532(12) 0.0173(3) Uani 1 1 d . . .
H71A H 0.6077 0.8593 -0.0495 0.021 Uiso 1 1 calc R . .
H71B H 0.7228 0.8491 0.0402 0.021 Uiso 1 1 calc R . .
C132 C 0.61080(14) 0.96711(12) 0.11450(13) 0.0222(3) Uani 1 1 d . . .
H72A H 0.5234 0.9715 0.0997 0.033 Uiso 1 1 calc R . .
H72B H 0.6545 1.0397 0.1115 0.033 Uiso 1 1 calc R . .
H72C H 0.6395 0.9624 0.1888 0.033 Uiso 1 1 calc R . .
C231 C 0.65906(14) 0.59637(14) -0.23248(12) 0.0194(3) Uani 1 1 d . . .
H91A H 0.7422 0.5747 -0.2228 0.023 Uiso 1 1 calc R . .
H91B H 0.6663 0.6858 -0.2082 0.023 Uiso 1 1 calc R . .
C232 C 0.59144(16) 0.54062(15) -0.35571(13) 0.0251(3) Uani 1 1 d . . .
H92A H 0.5831 0.4520 -0.3798 0.038 Uiso 1 1 calc R . .
H92B H 0.6372 0.5686 -0.4004 0.038 Uiso 1 1 calc R . .
H92C H 0.5106 0.5654 -0.3662 0.038 Uiso 1 1 calc R . .
C1L C 0.84401(15) 0.23411(15) 0.49399(15) 0.0273(3) Uani 1 1 d . . .
H1L1 H 0.8847 0.2391 0.4356 0.033 Uiso 1 1 calc R . .
H1L2 H 0.8704 0.1660 0.5166 0.033 Uiso 1 1 calc R . .
O2 O 0.77499(9) 0.40549(9) -0.13160(8) 0.01673(19) Uani 1 1 d . . .
O32 O 0.67391(8) 0.35256(8) 0.02775(8) 0.01249(17) Uani 1 1 d . . .
O12 O 0.74486(8) 0.59714(8) 0.05474(8) 0.01296(17) Uani 1 1 d . . .
O31 O 0.65127(8) 0.54312(8) 0.21251(8) 0.01219(17) Uani 1 1 d . . .
O1 O 0.71973(9) 0.77848(8) 0.23336(8) 0.01484(18) Uani 1 1 d . . .
O21 O 0.47753(8) 0.68692(8) 0.18684(8) 0.01231(17) Uani 1 1 d . . .
O13 O 0.56792(9) 0.74044(8) 0.02611(8) 0.01279(17) Uani 1 1 d . . .
O123 O 0.5000 0.5000 0.0000 0.0101(2) Uani 1 2 d S . .
O23 O 0.59523(9) 0.55343(9) -0.16034(8) 0.01480(18) Uani 1 1 d . . .
O3 O 0.42472(9) 0.70301(9) -0.18404(8) 0.01523(18) Uani 1 1 d . . .

loop_
_atom_site_aniso_label
_atom_site_aniso_U_11
_atom_site_aniso_U_22
_atom_site_aniso_U_33
_atom_site_aniso_U_23
_atom_site_aniso_U_13
_atom_site_aniso_U_12
Sb1 0.01373(4) 0.01248(4) 0.01486(4) 0.00479(3) 0.00189(3) 0.00118(3)
V2 0.01100(10) 0.01092(9) 0.01010(10) 0.00384(8) 0.00354(7) 0.00228(7)
V1 0.01131(10) 0.00923(9) 0.00935(9) 0.00294(7) 0.00181(7) 0.00105(7)
V3 0.01152(10) 0.01013(9) 0.00932(9) 0.00434(8) 0.00230(7) 0.00170(7)
Cl6 0.01521(15) 0.02307(16) 0.03078(19) 0.00841(15) -0.00063(14) -0.00244(13)
Cl4 0.0333(2) 0.02718(17) 0.01470(16) 0.00627(14) 0.00441(14) 0.00735(15)
Cl3 0.02657(18) 0.01454(14) 0.02511(17) 0.00775(13) 0.00737(14) 0.00563(12)
Cl1 0.01432(16) 0.02309(17) 0.0485(2) 0.01680(17) 0.00228(15) 0.00110(13)
Cl2 0.0453(2) 0.02857(18) 0.02033(18) 0.01154(15) 0.01380(16) 0.00810(17)
Cl5 0.02125(16) 0.01487(14) 0.02759(18) 0.00755(13) 0.00190(13) 0.00400(12)
Cl1L 0.0294(2) 0.0325(2) 0.0408(2) 0.01107(18) 0.00184(18) -0.00100(17)
Cl2L 0.0343(2) 0.0306(2) 0.0346(2) 0.00823(18) 0.00058(18) 0.00125(17)
C321 0.0165(6) 0.0122(5) 0.0177(6) 0.0050(5) 0.0044(5) 0.0063(5)
C322 0.0190(7) 0.0230(7) 0.0214(7) 0.0106(6) 0.0042(5) 0.0095(5)
C121 0.0098(6) 0.0251(7) 0.0187(7) 0.0072(6) 0.0008(5) 0.0007(5)
C122 0.0157(7) 0.0311(8) 0.0258(8) 0.0091(6) 0.0061(6) -0.0036(6)
C311 0.0165(6) 0.0185(6) 0.0160(6) 0.0073(5) -0.0032(5) 0.0006(5)
C312 0.0336(9) 0.0415(9) 0.0205(8) 0.0187(7) -0.0070(7) -0.0089(7)
C211 0.0221(7) 0.0168(6) 0.0096(6) 0.0016(5) 0.0062(5) 0.0038(5)
C212 0.0279(8) 0.0159(6) 0.0224(7) -0.0023(6) 0.0090(6) 0.0027(6)
C131 0.0194(6) 0.0135(6) 0.0190(7) 0.0081(5) 0.0028(5) -0.0028(5)
C132 0.0253(7) 0.0122(6) 0.0250(7) 0.0059(5) -0.0002(6) 0.0006(5)
C231 0.0203(7) 0.0260(7) 0.0149(6) 0.0107(6) 0.0070(5) -0.0029(5)
C232 0.0356(9) 0.0259(7) 0.0146(7) 0.0072(6) 0.0098(6) -0.0027(6)
C1L 0.0253(8) 0.0292(8) 0.0296(8) 0.0103(7) 0.0106(7) 0.0075(6)
O2 0.0167(5) 0.0178(4) 0.0172(5) 0.0057(4) 0.0077(4) 0.0044(4)
O32 0.0128(4) 0.0111(4) 0.0138(4) 0.0045(3) 0.0030(3) 0.0039(3)
O12 0.0099(4) 0.0149(4) 0.0136(4) 0.0055(4) 0.0020(3) -0.0001(3)
O31 0.0119(4) 0.0135(4) 0.0099(4) 0.0039(3) 0.0006(3) 0.0013(3)
O1 0.0158(4) 0.0129(4) 0.0136(4) 0.0039(3) 0.0010(4) 0.0006(3)
O21 0.0151(4) 0.0113(4) 0.0092(4) 0.0016(3) 0.0037(3) 0.0014(3)
O13 0.0151(4) 0.0101(4) 0.0130(4) 0.0051(3) 0.0024(3) -0.0006(3)
O123 0.0112(6) 0.0096(5) 0.0099(6) 0.0037(5) 0.0030(5) 0.0016(4)
O23 0.0152(4) 0.0198(4) 0.0111(4) 0.0077(4) 0.0043(3) -0.0009(4)
O3 0.0173(5) 0.0149(4) 0.0144(4) 0.0071(4) 0.0029(4) 0.0024(4)

loop_
_geom_bond_atom_site_label_1
_geom_bond_atom_site_label_2
_geom_bond_distance
_geom_bond_site_symmetry_2
_geom_bond_publ_flag
Sb1 Cl4 2.3591(6) . ?
Sb1 Cl2 2.3667(6) . ?
Sb1 Cl6 2.3675(5) . ?
Sb1 Cl3 2.3675(5) . ?
Sb1 Cl1 2.3703(5) . ?
Sb1 Cl5 2.3745(5) . ?
V2 O2 1.5844(10) . ?
V2 O32 1.9771(9) . ?
V2 O23 1.9800(9) . ?
V2 O12 1.9949(10) . ?
V2 O21 2.0087(9) 2_665 ?
V2 O123 2.2726(4) . ?
V1 O1 1.5761(10) . ?
V1 O21 1.8985(10) . ?
V1 O13 1.9138(9) . ?
V1 O12 1.9241(10) . ?
V1 O31 1.9827(9) . ?
V1 O123 2.2677(3) . ?
V3 O3 1.5827(9) . ?
V3 O23 1.9199(10) . ?
V3 O32 1.9441(10) 2_665 ?
V3 O31 1.9586(9) 2_665 ?
V3 O13 2.0045(10) . ?
V3 O123 2.2823(3) . ?
Cl1L C1L 1.7683(17) . ?
Cl2L C1L 1.7729(18) . ?
C321 O32 1.4620(15) . ?
C321 C322 1.5116(18) . ?
C121 O12 1.4638(16) . ?
C121 C122 1.503(2) . ?
C311 O31 1.4669(15) . ?
C311 C312 1.491(2) . ?
C211 O21 1.4660(16) . ?
C211 C212 1.5012(19) . ?
C131 O13 1.4644(15) . ?
C131 C132 1.512(2) . ?
C231 O23 1.4670(16) . ?
C231 C232 1.494(2) . ?
O32 V3 1.9441(10) 2_665 ?
O31 V3 1.9586(9) 2_665 ?
O21 V2 2.0087(10) 2_665 ?
O123 V1 2.2677(3) 2_665 ?
O123 V2 2.2726(4) 2_665 ?
O123 V3 2.2823(3) 2_665 ?
